data_2228286
loop_
_publ_author_name
'Jia, Jing-Jing'
'Meng, Xiu-Jin'
'Liang, Shi-Zhang'
'Zhang, Shu-Hua'
'Jiang, Yi-Min'

_publ_section_title
;
 Piperazine-2,3,5,6-tetraone
;
_journal_coeditor_code DN2617
_journal_issue 12
_journal_name_full 'Acta Crystallographica Section E'
_journal_page_first o3315
_journal_paper_doi 10.1107/S1600536810048075
_journal_volume 66
_journal_year 2010
_chemical_formula_iupac 'C4 H2 N2 O4'
_chemical_formula_moiety 'C4 H2 N2 O4'
_chemical_formula_sum 'C4 H2 N2 O4'
_chemical_formula_weight 142.08
_chemical_name_systematic
;
Piperazine-2,3,5,6-tetraone
;
_space_group_IT_number 14
_symmetry_cell_setting monoclinic
_symmetry_space_group_name_Hall '-P 2yn'
_symmetry_space_group_name_H-M 'P 1 21/n 1'
_atom_sites_solution_hydrogens geom
_atom_sites_solution_primary direct
_atom_sites_solution_secondary difmap
_audit_creation_method SHELXL-97
_cell_angle_alpha 90.00
_cell_angle_beta 105.25(3)
_cell_angle_gamma 90.00
_cell_formula_units_Z 2
_cell_length_a 5.1630(10)
_cell_length_b 8.6220(17)
_cell_length_c 5.6540(11)
_cell_measurement_reflns_used 438
_cell_measurement_temperature 293(2)
_cell_measurement_theta_max 25.25
_cell_measurement_theta_min 4.42
_cell_volume 242.83(9)
_computing_cell_refinement 'XSCANS (Siemens, 1994)'
_computing_data_collection 'XSCANS (Siemens, 1994)'
_computing_data_reduction 'XSCANS (Siemens, 1994)'
_computing_molecular_graphics
;
ORTEPIII (Burnett & Johnson, 1996), ORTEP-3 for Windows (Farrugia,
1997) and
PLATON (Spek, 2009)
;
_computing_publication_material 'SHELXTL (Sheldrick, 2008)'
_computing_structure_refinement 'SHELXL97 (Sheldrick, 2008)'
_computing_structure_solution 'SHELXS97 (Sheldrick, 2008)'
_diffrn_ambient_temperature 293(2)
_diffrn_measured_fraction_theta_full 1.000
_diffrn_measured_fraction_theta_max 1.000
_diffrn_measurement_device_type 'Siemens P4'
_diffrn_measurement_method \w
_diffrn_radiation_monochromator graphite
_diffrn_radiation_source 'fine-focus sealed tube'
_diffrn_radiation_type MoK\a
_diffrn_radiation_wavelength 0.71073
_diffrn_reflns_av_R_equivalents 0.0241
_diffrn_reflns_av_sigmaI/netI 0.0240
_diffrn_reflns_limit_h_max 6
_diffrn_reflns_limit_h_min -6
_diffrn_reflns_limit_k_max 10
_diffrn_reflns_limit_k_min -10
_diffrn_reflns_limit_l_max 6
_diffrn_reflns_limit_l_min -6
_diffrn_reflns_number 1357
_diffrn_reflns_theta_full 25.25
_diffrn_reflns_theta_max 25.25
_diffrn_reflns_theta_min 4.42
_diffrn_standards_decay_% 0
_diffrn_standards_interval_count 0
_diffrn_standards_interval_time 0
_diffrn_standards_number 0
_exptl_absorpt_coefficient_mu 0.178
_exptl_absorpt_correction_T_max 0.9779
_exptl_absorpt_correction_T_min 0.9299
_exptl_absorpt_correction_type multi-scan
_exptl_absorpt_process_details '(SADABS; Sheldrick, 1996)'
_exptl_crystal_colour colourless
_exptl_crystal_density_diffrn 1.943
_exptl_crystal_density_method 'not measured'
_exptl_crystal_description block
_exptl_crystal_F_000 144
_exptl_crystal_size_max 0.42
_exptl_crystal_size_mid 0.32
_exptl_crystal_size_min 0.12
_refine_diff_density_max 0.196
_refine_diff_density_min -0.207
_refine_ls_extinction_method none
_refine_ls_goodness_of_fit_ref 1.225
_refine_ls_hydrogen_treatment constr
_refine_ls_matrix_type full
_refine_ls_number_parameters 46
_refine_ls_number_reflns 438
_refine_ls_number_restraints 0
_refine_ls_restrained_S_all 1.225
_refine_ls_R_factor_all 0.0602
_refine_ls_R_factor_gt 0.0477
_refine_ls_shift/su_max 0.000
_refine_ls_shift/su_mean 0.000
_refine_ls_structure_factor_coef Fsqd
_refine_ls_weighting_details 'calc w=1/[\s^2^(Fo^2^)+(0.0355P)^2^+0.1147P] where P=(Fo^2^+2Fc^2^)/3'
_refine_ls_weighting_scheme calc
_refine_ls_wR_factor_gt 0.0890
_refine_ls_wR_factor_ref 0.0922
_reflns_number_gt 383
_reflns_number_total 438
_reflns_threshold_expression I>2\s(I)
_cod_data_source_file dn2617.cif
_cod_data_source_block I
_cod_original_cell_volume 242.83(8)
_cod_original_sg_symbol_H-M 'P 21/n'
_cod_database_code 2228286
_cod_database_fobs_code 2228286

loop_
_symmetry_equiv_pos_as_xyz
'x, y, z'
'-x+1/2, y+1/2, -z+1/2'
'-x, -y, -z'
'x-1/2, -y-1/2, z-1/2'

loop_
_atom_site_type_symbol
_atom_site_label
_atom_site_fract_x
_atom_site_fract_y
_atom_site_fract_z
_atom_site_U_iso_or_equiv
_atom_site_adp_type
_atom_site_calc_flag
_atom_site_refinement_flags
_atom_site_occupancy
_atom_site_disorder_assembly
_atom_site_disorder_group
O O1 0.1613(3) 0.55814(19) 0.7646(3) 0.0343(5) Uani d . 1 . .
O O2 0.8069(3) 0.25100(19) 0.6060(3) 0.0342(5) Uani d . 1 . .
N N1 0.4775(4) 0.3995(2) 0.6856(3) 0.0261(5) Uani d . 1 . .
H H1 0.4603 0.3362 0.7981 0.031 Uiso calc R 1 . .
C C1 0.6621(5) 0.3635(2) 0.5614(4) 0.0233(5) Uani d . 1 . .
C C2 0.3169(4) 0.5281(2) 0.6461(4) 0.0233(5) Uani d . 1 . .

loop_
_atom_site_aniso_label
_atom_site_aniso_U_11
_atom_site_aniso_U_22
_atom_site_aniso_U_33
_atom_site_aniso_U_12
_atom_site_aniso_U_13
_atom_site_aniso_U_23
O1 0.0357(10) 0.0355(10) 0.0373(10) 0.0010(8) 0.0197(9) -0.0034(8)
O2 0.0348(10) 0.0268(9) 0.0402(10) 0.0099(8) 0.0086(8) 0.0048(7)
N1 0.0330(11) 0.0229(10) 0.0248(11) 0.0004(9) 0.0120(9) 0.0053(8)
C1 0.0221(12) 0.0205(11) 0.0256(12) -0.0019(10) 0.0034(10) -0.0017(9)
C2 0.0224(12) 0.0225(11) 0.0239(12) -0.0027(10) 0.0042(10) -0.0038(9)

loop_
_atom_type_symbol
_atom_type_description
_atom_type_scat_dispersion_real
_atom_type_scat_dispersion_imag
_atom_type_scat_source
C C 0.0033 0.0016 'International Tables Vol C Tables 4.2.6.8 and 6.1.1.4'
H H 0.0000 0.0000 'International Tables Vol C Tables 4.2.6.8 and 6.1.1.4'
N N 0.0061 0.0033 'International Tables Vol C Tables 4.2.6.8 and 6.1.1.4'
O O 0.0106 0.0060 'International Tables Vol C Tables 4.2.6.8 and 6.1.1.4'

loop_
_geom_angle_atom_site_label_1
_geom_angle_atom_site_label_2
_geom_angle_atom_site_label_3
_geom_angle_site_symmetry_1
_geom_angle_site_symmetry_3
_geom_angle
_geom_angle_publ_flag
C1 N1 C2 . . 125.31(19) ?
C1 N1 H1 . . 117.3 ?
C2 N1 H1 . . 117.3 ?
O2 C1 N1 . . 123.6(2) ?
O2 C1 C2 . 3_666 119.10(19) ?
N1 C1 C2 . 3_666 117.28(19) ?
O1 C2 N1 . . 123.3(2) ?
O1 C2 C1 . 3_666 119.3(2) ?
N1 C2 C1 . 3_666 117.35(18) ?

loop_
_geom_bond_atom_site_label_1
_geom_bond_atom_site_label_2
_geom_bond_site_symmetry_2
_geom_bond_distance
_geom_bond_publ_flag
O1 C2 . 1.202(3) ?
O2 C1 . 1.210(3) ?
N1 C1 . 1.360(3) ?
N1 C2 . 1.368(3) ?
N1 H1 . 0.8600 ?
C1 C2 3_666 1.526(3) ?

loop_
_geom_hbond_atom_site_label_D
_geom_hbond_atom_site_label_H
_geom_hbond_atom_site_label_A
_geom_hbond_site_symmetry_A
_geom_hbond_distance_DH
_geom_hbond_distance_HA
_geom_hbond_distance_DA
_geom_hbond_angle_DHA
N1 H1 O1 2_546 0.86 2.48 3.060(2) 125.4
N1 H1 O2 4_566 0.86 2.23 3.035(2) 157.0
